data_7244692
loop_
_publ_author_name
'Prashanth, Jupally'
'Arikatla, Sivalakshmi Devi'
'Surov, Artem'
'Voronin, Alexander P.'
'Andrei, Churakov'
'Perlovich, German L.'
'Balasubramanian, Sridhar'

_publ_section_title
;
 Understanding the thermal stability of apalutamide crystalline solvates
 through crystal structure analyses and computational studies
;
_journal_name_full CrystEngComm
_journal_paper_doi 10.1039/D2CE00216G
_journal_year 2022
_chemical_formula_moiety 'C21 H15 F4 N5 O2 S, C6 H10 O'
_chemical_formula_sum 'C27 H25 F4 N5 O3 S'
_chemical_formula_weight 575.58
_chemical_name_common Apalutamide-Cyclohexanone-1:1
_space_group_crystal_system monoclinic
_space_group_IT_number 14
_space_group_name_Hall '-P 2ybc'
_space_group_name_H-M_alt 'P 1 21/c 1'
_atom_sites_solution_hydrogens mixed
_audit_creation_method SHELXL-2018/3
_audit_update_record
;
2022-02-15 deposited with the CCDC.	2022-03-30 downloaded from the CCDC.
;
_cell_angle_alpha 90
_cell_angle_beta 108.1090(10)
_cell_angle_gamma 90
_cell_formula_units_Z 8
_cell_length_a 25.2912(7)
_cell_length_b 12.4809(4)
_cell_length_c 17.6369(5)
_cell_measurement_reflns_used 6955
_cell_measurement_temperature 100(2)
_cell_measurement_theta_max 24.23
_cell_measurement_theta_min 2.34
_cell_volume 5291.4(3)
_computing_cell_refinement '<i>SAINT</i> (Bruker, 2016)'
_computing_data_collection '<i>APEX3</i> (Bruker, 2016)'
_computing_data_reduction 'Bruker SAINT'
_computing_molecular_graphics 'Bruker SHELXTL'
_computing_publication_material 'Bruker SHELXTL'
_computing_structure_refinement 'SHELXL-2018/3 (Sheldrick, 2018)'
_computing_structure_solution 'SHELXT 2014/5 (Sheldrick, 2014)'
_diffrn_ambient_temperature 100(2)
_diffrn_measured_fraction_theta_full 0.998
_diffrn_measured_fraction_theta_max 0.998
_diffrn_measurement_device_type 'Bruker D8 QUEST PHOTON-100'
_diffrn_measurement_method '\w and \f'
_diffrn_radiation_type MoK\a
_diffrn_radiation_wavelength 0.71073
_diffrn_reflns_av_R_equivalents 0.1037
_diffrn_reflns_av_unetI/netI 0.1294
_diffrn_reflns_Laue_measured_fraction_full 0.998
_diffrn_reflns_Laue_measured_fraction_max 0.998
_diffrn_reflns_limit_h_max 27
_diffrn_reflns_limit_h_min -29
_diffrn_reflns_limit_k_max 11
_diffrn_reflns_limit_k_min -14
_diffrn_reflns_limit_l_max 20
_diffrn_reflns_limit_l_min -17
_diffrn_reflns_number 46140
_diffrn_reflns_point_group_measured_fraction_full 0.998
_diffrn_reflns_point_group_measured_fraction_max 0.998
_diffrn_reflns_theta_full 24.725
_diffrn_reflns_theta_max 24.725
_diffrn_reflns_theta_min 2.034
_exptl_absorpt_coefficient_mu 0.190
_exptl_absorpt_correction_T_max 0.7451
_exptl_absorpt_correction_T_min 0.6298
_exptl_absorpt_correction_type multi-scan
_exptl_absorpt_process_details
;
 SADABS 2016/2: Krause, L., Herbst-Irmer, R., Sheldrick G.M. & Stalke D.,
 J. Appl. Cryst. 48 (2015) 3-10
;
_exptl_crystal_colour colorless
_exptl_crystal_density_diffrn 1.445
_exptl_crystal_description block
_exptl_crystal_F_000 2384
_exptl_crystal_size_max 0.260
_exptl_crystal_size_mid 0.240
_exptl_crystal_size_min 0.180
_refine_diff_density_max 0.649
_refine_diff_density_min -0.333
_refine_diff_density_rms 0.070
_refine_ls_extinction_method none
_refine_ls_goodness_of_fit_ref 1.041
_refine_ls_hydrogen_treatment mixed
_refine_ls_matrix_type full
_refine_ls_number_parameters 815
_refine_ls_number_reflns 9019
_refine_ls_number_restraints 210
_refine_ls_restrained_S_all 1.031
_refine_ls_R_factor_all 0.1513
_refine_ls_R_factor_gt 0.0767
_refine_ls_shift/su_max 0.000
_refine_ls_shift/su_mean 0.000
_refine_ls_structure_factor_coef Fsqd
_refine_ls_weighting_details 'w=1/[\s^2^(Fo^2^)+(0.0473P)^2^+9.1283P] where P=(Fo^2^+2Fc^2^)/3'
_refine_ls_weighting_scheme calc
_refine_ls_wR_factor_gt 0.1350
_refine_ls_wR_factor_ref 0.1567
_reflns_Friedel_coverage 0.000
_reflns_number_gt 5179
_reflns_number_total 9019
_reflns_threshold_expression 'I > 2\s(I)'
_cod_data_source_file d2ce00216g2.cif
_cod_data_source_block KB02_0m_a_APA-CHY-1-1
_cod_original_sg_symbol_H-M 'P 21/c'
_cod_database_code 7244692
_shelx_shelxl_version_number 2018/3
_shelx_space_group_comment
;
The symmetry employed for this shelxl refinement is uniquely defined
by the following loop, which should always be used as a source of
symmetry information in preference to the above space-group names.
They are only intended as comments.
;
_shelx_estimated_absorpt_t_min 0.952
_shelx_estimated_absorpt_t_max 0.967

loop_
_space_group_symop_operation_xyz
'x, y, z'
'-x, y+1/2, -z+1/2'
'-x, -y, -z'
'x, -y-1/2, z-1/2'

loop_
_atom_site_label
_atom_site_type_symbol
_atom_site_fract_x
_atom_site_fract_y
_atom_site_fract_z
_atom_site_U_iso_or_equiv
_atom_site_adp_type
_atom_site_occupancy
_atom_site_site_symmetry_order
_atom_site_calc_flag
_atom_site_refinement_flags_posn
_atom_site_refinement_flags_adp
_atom_site_refinement_flags_occupancy
_atom_site_disorder_assembly
_atom_site_disorder_group
C1A C 0.2428(2) 1.1821(4) 0.5813(3) 0.0227(12) Uani 1 1 d . . . . .
C2A C 0.1887(2) 1.1653(4) 0.5365(3) 0.0310(13) Uani 1 1 d . . . . .
H2A H 0.175023 1.094533 0.523662 0.037 Uiso 1 1 calc R U . . .
C3A C 0.15447(19) 1.2519(4) 0.5101(3) 0.0246(12) Uani 1 1 d . . . . .
C4A C 0.1761(2) 1.3529(4) 0.5310(3) 0.0226(12) Uani 1 1 d . . . . .
C5A C 0.2612(2) 1.2862(4) 0.5977(3) 0.0274(12) Uani 1 1 d . . . . .
H5A H 0.298934 1.297294 0.628393 0.033 Uiso 1 1 calc R U . . .
C6A C 0.32010(18) 1.0613(4) 0.5776(3) 0.0203(11) Uani 1 1 d . . . . .
C7A C 0.32091(19) 0.9444(4) 0.6825(3) 0.0236(12) Uani 1 1 d . . . . .
C8A C 0.2737(2) 1.0227(4) 0.6684(3) 0.0245(12) Uani 1 1 d . . . . .
C9A C 0.0960(2) 1.2380(5) 0.4575(3) 0.0442(15) Uani 1 1 d . . . . .
C10A C 0.1423(2) 1.4490(5) 0.5045(3) 0.0259(12) Uani 1 1 d . . . . .
C11A C 0.38074(19) 0.9040(4) 0.5932(3) 0.0195(11) Uani 1 1 d . . . . .
C12A C 0.35778(19) 0.8330(4) 0.5317(3) 0.0228(12) Uani 1 1 d . . . . .
H12A H 0.318654 0.829960 0.506950 0.027 Uiso 1 1 calc R U . . .
C13A C 0.3924(2) 0.7674(4) 0.5072(3) 0.0225(12) Uani 1 1 d . . . . .
H131 H 0.376382 0.719487 0.464282 0.027 Uiso 0.380(7) 1 calc R U P A 2
C14A C 0.44928(19) 0.7667(4) 0.5412(2) 0.0178(11) Uani 1 1 d . . . . .
C15A C 0.4710(2) 0.8374(4) 0.6048(3) 0.0264(12) Uani 1 1 d . . . . .
H15A H 0.510013 0.838065 0.630875 0.032 Uiso 0.620(7) 1 calc R U P A 1
C16A C 0.4375(2) 0.9061(4) 0.6310(3) 0.0247(12) Uani 1 1 d . . . . .
H16A H 0.453205 0.953926 0.674051 0.030 Uiso 1 1 calc R U . . .
C17A C 0.36287(19) 0.9423(4) 0.7683(3) 0.0292(13) Uani 1 1 d . . . . .
H17A H 0.400070 0.970964 0.771960 0.035 Uiso 1 1 calc R U . . .
H17B H 0.348443 0.975348 0.808990 0.035 Uiso 1 1 calc R U . . .
C18A C 0.30941(19) 0.8247(4) 0.6917(3) 0.0246(12) Uani 1 1 d . . . . .
H18A H 0.273685 0.810532 0.701843 0.030 Uiso 1 1 calc R U . . .
H18B H 0.313364 0.779290 0.647733 0.030 Uiso 1 1 calc R U . . .
C19A C 0.3598(3) 0.8220(5) 0.7665(3) 0.0563(18) Uani 1 1 d . . . . .
H19A H 0.351771 0.790739 0.813321 0.068 Uiso 1 1 calc R U . . .
H19B H 0.392799 0.787465 0.758119 0.068 Uiso 1 1 calc R U . . .
C20A C 0.4849(2) 0.6974(4) 0.5077(3) 0.0215(11) Uani 1 1 d . . . . .
C21A C 0.56377(19) 0.5752(4) 0.5340(3) 0.0319(13) Uani 1 1 d . . . . .
H21A H 0.547137 0.555387 0.477846 0.048 Uiso 1 1 calc R U . . .
H21B H 0.571787 0.510213 0.566825 0.048 Uiso 1 1 calc R U . . .
H21C H 0.598391 0.614699 0.540587 0.048 Uiso 1 1 calc R U . . .
S1A S 0.33429(5) 1.12080(10) 0.50298(7) 0.0260(3) Uani 1 1 d . . . . .
F1A F 0.08020(12) 1.1366(3) 0.44919(19) 0.0536(9) Uani 1 1 d . . . . .
F2A F 0.05886(11) 1.2922(2) 0.48161(17) 0.0448(8) Uani 1 1 d . . . . .
F3A F 0.08933(12) 1.2744(3) 0.38166(18) 0.0546(9) Uani 1 1 d . . . . .
F4A F 0.37158(17) 0.6973(4) 0.4507(2) 0.0380(17) Uani 0.620(7) 1 d . . P A 1
F41 F 0.5221(3) 0.8388(5) 0.6378(4) 0.025(2) Uani 0.380(7) 1 d . . P A 2
O1A O 0.23844(14) 1.0263(3) 0.7009(2) 0.0369(9) Uani 1 1 d . . . . .
O2A O 0.47506(14) 0.6915(3) 0.43505(19) 0.0397(10) Uani 1 1 d . . . . .
N1A N 0.22937(16) 1.3715(3) 0.5734(2) 0.0255(10) Uani 1 1 d . . . . .
N2A N 0.27961(15) 1.0947(3) 0.6111(2) 0.0225(9) Uani 1 1 d . . . . .
N3A N 0.34456(15) 0.9734(3) 0.6187(2) 0.0206(9) Uani 1 1 d . . . . .
N4A N 0.11489(18) 1.5215(4) 0.4817(2) 0.0379(12) Uani 1 1 d . . . . .
N5A N 0.52521(17) 0.6422(3) 0.5589(3) 0.0241(11) Uani 1 1 d . . . . .
H5N H 0.5281(17) 0.641(3) 0.604(3) 0.016(14) Uiso 1 1 d . . . . .
C1B C 0.21939(19) 0.2125(4) 0.8198(3) 0.0209(11) Uani 1 1 d . . . . .
C2B C 0.2488(2) 0.1386(4) 0.8749(3) 0.0235(12) Uani 1 1 d . . . . .
H2B H 0.284109 0.155586 0.911749 0.028 Uiso 1 1 calc R U . . .
C3B C 0.2250(2) 0.0381(4) 0.8745(3) 0.0263(12) Uani 1 1 d . . . . .
C4B C 0.1720(2) 0.0199(4) 0.8206(3) 0.0268(12) Uani 1 1 d . . . . .
C5B C 0.16695(19) 0.1878(4) 0.7693(3) 0.0259(12) Uani 1 1 d . . . . .
H5B H 0.147237 0.240826 0.732706 0.031 Uiso 1 1 calc R U . . .
C6B C 0.29425(18) 0.3325(4) 0.8029(2) 0.0187(11) Uani 1 1 d . . . . .
C7B C 0.24820(18) 0.4986(4) 0.7928(3) 0.0192(11) Uani 1 1 d . . . . .
C8B C 0.21408(19) 0.4111(4) 0.8133(2) 0.0205(11) Uani 1 1 d . . . . .
C9B C 0.2572(2) -0.0494(4) 0.9263(3) 0.0382(14) Uani 1 1 d . . . . .
C10B C 0.1443(2) -0.0827(5) 0.8156(3) 0.0388(14) Uani 1 1 d . . . . .
C11B C 0.34673(18) 0.4901(3) 0.7846(3) 0.0175(11) Uani 1 1 d . . . . .
C12B C 0.35075(19) 0.5146(3) 0.7095(3) 0.0207(11) Uani 1 1 d . . . . .
H12B H 0.321316 0.497858 0.662393 0.025 Uiso 1 1 calc R U . . .
C13B C 0.39846(19) 0.5635(4) 0.7053(2) 0.0192(11) Uani 1 1 d . . . . .
H132 H 0.401597 0.579601 0.654237 0.023 Uiso 0.333(6) 1 calc R U P B 2
C14B C 0.44239(18) 0.5906(3) 0.7727(3) 0.0183(11) Uani 1 1 d . . . . .
C15B C 0.43611(19) 0.5648(4) 0.8463(3) 0.0213(11) Uani 1 1 d . . . . .
H15B H 0.465230 0.582396 0.893537 0.026 Uiso 0.667(6) 1 calc R U P B 1
C16B C 0.38935(19) 0.5149(3) 0.8531(3) 0.0178(11) Uani 1 1 d . . . C 1
H16B H 0.386383 0.497817 0.904121 0.021 Uiso 1 1 calc R U . C 1
C17B C 0.25328(18) 0.6001(3) 0.8448(3) 0.0207(11) Uani 1 1 d . . . D 1
H17C H 0.243725 0.588255 0.894537 0.025 Uiso 1 1 calc R U . D 1
H17D H 0.289395 0.637533 0.855889 0.025 Uiso 1 1 calc R U . D 1
C18B C 0.21613(19) 0.5660(4) 0.7194(3) 0.0232(12) Uani 1 1 d . . . D 1
H18C H 0.239461 0.591751 0.687309 0.028 Uiso 1 1 calc R U . D 1
H18D H 0.181755 0.531400 0.685265 0.028 Uiso 1 1 calc R U . D 1
C19B C 0.20595(18) 0.6507(4) 0.7768(3) 0.0227(11) Uani 1 1 d . . . D 1
H19C H 0.168921 0.645341 0.784626 0.027 Uiso 1 1 calc R U . D 1
H19D H 0.213663 0.724995 0.763721 0.027 Uiso 1 1 calc R U . D 1
C20B C 0.49411(19) 0.6429(4) 0.7658(3) 0.0204(11) Uani 1 1 d . . . E 1
C21B C 0.5637(2) 0.7817(4) 0.8194(3) 0.0363(14) Uani 1 1 d . . . F 1
H21D H 0.556496 0.858973 0.816056 0.055 Uiso 1 1 calc R U . F 1
H21E H 0.577263 0.759530 0.775513 0.055 Uiso 1 1 calc R U . F 1
H21F H 0.591752 0.764940 0.870451 0.055 Uiso 1 1 calc R U . F 1
S1B S 0.34123(5) 0.24126(10) 0.80448(7) 0.0247(3) Uani 1 1 d . . . G 1
F1B F 0.30637(12) -0.0157(2) 0.97382(18) 0.0447(8) Uani 1 1 d . . . H 1
F2B F 0.26750(12) -0.1297(2) 0.8815(2) 0.0577(9) Uani 1 1 d . . . I 1
F3B F 0.23084(12) -0.0933(2) 0.9733(2) 0.0595(10) Uani 1 1 d . . . J 1
F4B F 0.40177(15) 0.5845(3) 0.6317(2) 0.0292(14) Uani 0.667(6) 1 d . . P B 1
F42 F 0.4784(3) 0.5747(6) 0.9157(4) 0.025(3) Uani 0.333(6) 1 d . . P B 2
O1B O 0.16992(13) 0.4199(2) 0.82679(18) 0.0278(8) Uani 1 1 d . . . . .
O2B O 0.51700(12) 0.6090(3) 0.71782(18) 0.0277(8) Uani 1 1 d . . . . .
N1B N 0.14275(16) 0.0924(3) 0.7695(2) 0.0289(10) Uani 1 1 d . . . . .
N2B N 0.24212(15) 0.3150(3) 0.8128(2) 0.0195(9) Uani 1 1 d . . . . .
N3B N 0.29754(14) 0.4389(3) 0.7912(2) 0.0184(9) Uani 1 1 d . . . . .
N4B N 0.12156(19) -0.1628(4) 0.8082(3) 0.0534(14) Uani 1 1 d . . . . .
N5B N 0.51271(17) 0.7250(4) 0.8140(3) 0.0253(11) Uani 1 1 d . . . . .
H2N H 0.497(2) 0.747(4) 0.843(3) 0.029(16) Uiso 1 1 d . . . . .
C22A C 0.0637(2) 0.4196(4) 0.6512(3) 0.0294(13) Uani 1 1 d . . . . .
C23A C 0.0477(2) 0.5325(4) 0.6280(3) 0.0360(14) Uani 1 1 d . . . . .
H23A H 0.013560 0.533521 0.581350 0.043 Uiso 1 1 calc R U . . .
H23B H 0.077725 0.568108 0.612450 0.043 Uiso 1 1 calc R U . . .
C24A C 0.0372(2) 0.5942(4) 0.6970(3) 0.0375(14) Uani 1 1 d . . . . .
H24A H 0.072613 0.602709 0.740764 0.045 Uiso 1 1 calc R U . . .
H24B H 0.022728 0.666527 0.678590 0.045 Uiso 1 1 calc R U . . .
C25A C -0.0043(2) 0.5354(5) 0.7278(3) 0.0431(15) Uani 1 1 d . . . . .
H25A H -0.009915 0.575361 0.773216 0.052 Uiso 1 1 calc R U . . .
H25B H -0.040572 0.531137 0.685143 0.052 Uiso 1 1 calc R U . . .
C26A C 0.0163(2) 0.4241(5) 0.7544(3) 0.0458(16) Uani 1 1 d . . . . .
H26A H -0.011283 0.386762 0.774388 0.055 Uiso 1 1 calc R U . . .
H26B H 0.051613 0.428776 0.798723 0.055 Uiso 1 1 calc R U . . .
C27A C 0.0255(2) 0.3600(4) 0.6868(3) 0.0438(15) Uani 1 1 d . . . . .
H27A H 0.042007 0.289677 0.707051 0.053 Uiso 1 1 calc R U . . .
H27B H -0.010569 0.347207 0.645261 0.053 Uiso 1 1 calc R U . . .
O3A O 0.10636(15) 0.3797(3) 0.64507(19) 0.0396(9) Uani 1 1 d . . . . .
O3B O 0.2116(12) 0.902(3) 0.5184(11) 0.036(4) Uani 0.538(6) 1 d . U P K 3
C22B C 0.1732(8) 0.8516(17) 0.5303(7) 0.028(3) Uani 0.538(6) 1 d D U P K 3
C23B C 0.1485(4) 0.8348(9) 0.5968(6) 0.038(3) Uani 0.538(6) 1 d D U P K 3
H23C H 0.170521 0.874660 0.644775 0.046 Uiso 0.538(6) 1 calc R U P K 3
H23D H 0.149815 0.757770 0.610595 0.046 Uiso 0.538(6) 1 calc R U P K 3
C24B C 0.0882(4) 0.8737(10) 0.5717(6) 0.044(3) Uani 0.538(6) 1 d D U P K 3
H24C H 0.087657 0.952726 0.566632 0.052 Uiso 0.538(6) 1 calc R U P K 3
H24D H 0.071427 0.854762 0.613622 0.052 Uiso 0.538(6) 1 calc R U P K 3
C25B C 0.0532(5) 0.8246(12) 0.4922(7) 0.048(3) Uani 0.538(6) 1 d D U P K 3
H25C H 0.050795 0.746013 0.498047 0.058 Uiso 0.538(6) 1 calc R U P K 3
H25D H 0.015075 0.854278 0.476784 0.058 Uiso 0.538(6) 1 calc R U P K 3
C26B C 0.0796(4) 0.8493(9) 0.4279(6) 0.038(3) Uani 0.538(6) 1 d D U P K 3
H26C H 0.079057 0.927749 0.419249 0.046 Uiso 0.538(6) 1 calc R U P K 3
H26D H 0.057410 0.815343 0.377314 0.046 Uiso 0.538(6) 1 calc R U P K 3
C27B C 0.1395(4) 0.8091(9) 0.4501(5) 0.035(3) Uani 0.538(6) 1 d D U P K 3
H27C H 0.139775 0.729807 0.451406 0.042 Uiso 0.538(6) 1 calc R U P K 3
H27D H 0.156372 0.832548 0.409214 0.042 Uiso 0.538(6) 1 calc R U P K 3
O3D O 0.2192(14) 0.893(3) 0.5415(13) 0.034(4) Uani 0.462(6) 1 d . U P K 4
C22D C 0.1680(8) 0.8551(19) 0.5088(10) 0.027(3) Uani 0.462(6) 1 d D U P K 4
C23D C 0.1632(5) 0.7636(10) 0.5616(7) 0.038(3) Uani 0.462(6) 1 d D U P K 4
H23E H 0.199774 0.749413 0.601732 0.046 Uiso 0.462(6) 1 calc R U P K 4
H23F H 0.151180 0.697933 0.529344 0.046 Uiso 0.462(6) 1 calc R U P K 4
C24D C 0.1211(5) 0.7931(11) 0.6027(7) 0.044(3) Uani 0.462(6) 1 d D U P K 4
H24E H 0.134866 0.855778 0.637689 0.052 Uiso 0.462(6) 1 calc R U P K 4
H24F H 0.116989 0.732608 0.636775 0.052 Uiso 0.462(6) 1 calc R U P K 4
C25D C 0.0650(6) 0.8194(13) 0.5436(9) 0.048(4) Uani 0.462(6) 1 d D U P K 4
H25E H 0.050013 0.755774 0.510340 0.057 Uiso 0.462(6) 1 calc R U P K 4
H25F H 0.038607 0.839511 0.572499 0.057 Uiso 0.462(6) 1 calc R U P K 4
C26D C 0.0713(5) 0.9110(11) 0.4912(7) 0.046(3) Uani 0.462(6) 1 d D U P K 4
H26E H 0.082611 0.976082 0.524384 0.055 Uiso 0.462(6) 1 calc R U P K 4
H26F H 0.034789 0.925617 0.451037 0.055 Uiso 0.462(6) 1 calc R U P K 4
C27D C 0.1141(5) 0.8878(11) 0.4484(6) 0.034(3) Uani 0.462(6) 1 d D U P K 4
H27E H 0.100489 0.829618 0.409003 0.041 Uiso 0.462(6) 1 calc R U P K 4
H27F H 0.119938 0.952587 0.419620 0.041 Uiso 0.462(6) 1 calc R U P K 4

loop_
_atom_site_aniso_label
_atom_site_aniso_U_11
_atom_site_aniso_U_22
_atom_site_aniso_U_33
_atom_site_aniso_U_23
_atom_site_aniso_U_13
_atom_site_aniso_U_12
C1A 0.023(3) 0.022(3) 0.027(3) -0.006(2) 0.014(2) 0.001(3)
C2A 0.031(3) 0.023(3) 0.039(3) -0.009(3) 0.010(3) -0.001(3)
C3A 0.016(3) 0.029(3) 0.026(3) -0.008(2) 0.003(2) 0.004(3)
C4A 0.023(3) 0.032(3) 0.014(2) -0.006(2) 0.008(2) 0.007(3)
C5A 0.017(3) 0.031(3) 0.033(3) -0.005(3) 0.007(2) -0.001(3)
C6A 0.017(3) 0.025(3) 0.018(3) -0.004(2) 0.005(2) 0.004(2)
C7A 0.030(3) 0.024(3) 0.021(3) 0.003(2) 0.013(2) -0.001(2)
C8A 0.027(3) 0.022(3) 0.026(3) -0.010(2) 0.011(2) -0.005(3)
C9A 0.040(4) 0.040(4) 0.051(4) -0.013(3) 0.011(3) 0.000(3)
C10A 0.019(3) 0.036(4) 0.022(3) -0.008(3) 0.006(2) -0.004(3)
C11A 0.025(3) 0.017(3) 0.019(3) 0.003(2) 0.011(2) 0.004(2)
C12A 0.020(3) 0.032(3) 0.017(3) 0.002(2) 0.006(2) 0.001(2)
C13A 0.029(3) 0.024(3) 0.015(3) -0.002(2) 0.008(2) 0.005(3)
C14A 0.022(3) 0.018(3) 0.015(2) 0.005(2) 0.010(2) 0.003(2)
C15A 0.026(3) 0.025(3) 0.029(3) 0.004(2) 0.010(3) 0.000(3)
C16A 0.029(3) 0.024(3) 0.025(3) -0.007(2) 0.014(2) -0.002(2)
C17A 0.023(3) 0.044(4) 0.022(3) -0.007(2) 0.011(2) -0.002(3)
C18A 0.028(3) 0.025(3) 0.023(3) -0.001(2) 0.012(2) -0.003(2)
C19A 0.073(5) 0.038(4) 0.043(4) 0.003(3) -0.005(3) 0.010(3)
C20A 0.032(3) 0.017(3) 0.020(3) 0.005(2) 0.014(2) -0.001(2)
C21A 0.026(3) 0.036(3) 0.035(3) -0.009(3) 0.013(2) 0.008(3)
S1A 0.0331(8) 0.0275(8) 0.0220(7) 0.0018(6) 0.0153(6) 0.0056(6)
F1A 0.039(2) 0.045(2) 0.068(2) -0.0175(18) 0.0037(16) -0.0130(17)
F2A 0.0223(17) 0.061(2) 0.051(2) -0.0147(16) 0.0123(15) 0.0022(16)
F3A 0.049(2) 0.074(2) 0.0360(19) -0.0087(17) 0.0064(16) 0.0038(18)
F4A 0.029(3) 0.053(3) 0.031(3) -0.021(2) 0.008(2) -0.008(2)
F41 0.006(5) 0.029(5) 0.040(5) -0.012(3) 0.005(3) -0.004(3)
O1A 0.042(2) 0.038(2) 0.045(2) -0.0053(18) 0.0354(19) -0.0014(18)
O2A 0.059(3) 0.045(2) 0.020(2) 0.0104(17) 0.0196(18) 0.021(2)
N1A 0.021(2) 0.027(3) 0.030(2) 0.001(2) 0.009(2) 0.007(2)
N2A 0.021(2) 0.024(2) 0.026(2) -0.0002(19) 0.0126(18) 0.005(2)
N3A 0.023(2) 0.024(2) 0.018(2) -0.0001(18) 0.0117(18) 0.003(2)
N4A 0.036(3) 0.047(3) 0.034(3) 0.006(2) 0.016(2) 0.012(3)
N5A 0.025(3) 0.033(3) 0.016(2) -0.005(2) 0.009(2) 0.001(2)
C1B 0.025(3) 0.019(3) 0.025(3) -0.005(2) 0.018(2) -0.005(2)
C2B 0.024(3) 0.026(3) 0.029(3) 0.000(2) 0.021(2) -0.002(3)
C3B 0.023(3) 0.022(3) 0.042(3) -0.003(3) 0.022(3) 0.001(3)
C4B 0.024(3) 0.023(3) 0.042(3) -0.008(3) 0.024(3) -0.003(3)
C5B 0.018(3) 0.033(3) 0.029(3) -0.005(2) 0.011(2) -0.003(3)
C6B 0.020(3) 0.024(3) 0.013(2) 0.001(2) 0.007(2) -0.003(2)
C7B 0.016(3) 0.018(3) 0.025(3) -0.002(2) 0.008(2) 0.000(2)
C8B 0.018(3) 0.024(3) 0.019(3) -0.005(2) 0.005(2) 0.000(2)
C9B 0.030(4) 0.029(3) 0.062(4) -0.001(3) 0.023(3) -0.011(3)
C10B 0.025(3) 0.033(4) 0.068(4) -0.019(3) 0.029(3) -0.007(3)
C11B 0.017(3) 0.015(3) 0.024(3) 0.003(2) 0.012(2) 0.003(2)
C12B 0.022(3) 0.020(3) 0.020(3) -0.002(2) 0.005(2) 0.000(2)
C13B 0.024(3) 0.025(3) 0.012(3) 0.002(2) 0.009(2) 0.002(2)
C14B 0.022(3) 0.016(3) 0.023(3) 0.001(2) 0.015(2) 0.003(2)
C15B 0.023(3) 0.020(3) 0.021(3) 0.001(2) 0.007(2) 0.002(2)
C16B 0.023(3) 0.019(3) 0.014(2) -0.001(2) 0.010(2) 0.004(2)
C17B 0.024(3) 0.018(3) 0.022(3) -0.004(2) 0.012(2) -0.003(2)
C18B 0.022(3) 0.026(3) 0.022(3) -0.001(2) 0.008(2) 0.004(2)
C19B 0.017(3) 0.022(3) 0.029(3) -0.002(2) 0.008(2) 0.003(2)
C20B 0.023(3) 0.024(3) 0.017(3) 0.004(2) 0.010(2) 0.000(2)
C21B 0.029(3) 0.050(4) 0.032(3) -0.002(3) 0.012(2) -0.015(3)
S1B 0.0229(7) 0.0227(7) 0.0332(7) 0.0026(6) 0.0156(6) 0.0037(6)
F1B 0.035(2) 0.0340(19) 0.061(2) 0.0106(16) 0.0086(16) -0.0023(16)
F2B 0.048(2) 0.0307(19) 0.093(3) -0.0154(19) 0.0201(19) 0.0114(17)
F3B 0.045(2) 0.047(2) 0.099(3) 0.0408(19) 0.0395(19) 0.0105(17)
F4B 0.032(3) 0.043(3) 0.015(2) 0.0040(19) 0.0107(18) -0.007(2)
F42 0.020(5) 0.041(6) 0.013(5) -0.001(4) 0.003(4) -0.008(4)
O1B 0.023(2) 0.030(2) 0.035(2) -0.0048(16) 0.0171(16) -0.0004(17)
O2B 0.027(2) 0.035(2) 0.0275(19) 0.0023(16) 0.0169(16) 0.0028(16)
N1B 0.023(2) 0.031(3) 0.039(3) -0.010(2) 0.019(2) -0.006(2)
N2B 0.016(2) 0.021(2) 0.025(2) -0.0018(18) 0.0107(18) -0.004(2)
N3B 0.013(2) 0.018(2) 0.026(2) 0.0012(18) 0.0094(17) 0.0018(19)
N4B 0.040(3) 0.033(3) 0.099(4) -0.019(3) 0.039(3) -0.006(3)
N5B 0.022(3) 0.032(3) 0.027(3) -0.001(2) 0.015(2) -0.008(2)
C22A 0.034(3) 0.029(3) 0.019(3) -0.003(2) -0.001(2) 0.009(3)
C23A 0.034(3) 0.043(4) 0.035(3) 0.009(3) 0.017(3) 0.008(3)
C24A 0.026(3) 0.038(3) 0.048(3) -0.006(3) 0.010(3) 0.002(3)
C25A 0.036(3) 0.060(4) 0.036(3) -0.007(3) 0.015(3) 0.003(3)
C26A 0.033(4) 0.068(4) 0.042(3) 0.023(3) 0.019(3) 0.009(3)
C27A 0.033(3) 0.032(3) 0.061(4) 0.000(3) 0.006(3) -0.003(3)
O3A 0.045(2) 0.043(2) 0.032(2) -0.0006(18) 0.0132(18) 0.017(2)
O3B 0.028(8) 0.031(6) 0.048(10) -0.001(8) 0.013(8) -0.003(6)
C22B 0.029(6) 0.025(5) 0.028(7) -0.003(6) 0.006(5) -0.001(5)
C23B 0.040(6) 0.045(6) 0.027(5) 0.006(5) 0.007(5) -0.017(5)
C24B 0.039(6) 0.058(7) 0.042(6) -0.007(6) 0.023(5) -0.003(6)
C25B 0.028(6) 0.063(7) 0.050(7) -0.010(7) 0.007(6) -0.001(6)
C26B 0.039(6) 0.040(6) 0.030(5) 0.003(5) 0.004(5) -0.015(5)
C27B 0.037(6) 0.043(6) 0.027(5) -0.011(5) 0.011(4) -0.010(5)
O3D 0.034(9) 0.031(7) 0.033(10) 0.000(8) 0.006(8) -0.009(6)
C22D 0.031(6) 0.023(6) 0.032(7) -0.004(6) 0.017(6) -0.001(6)
C23D 0.034(6) 0.034(6) 0.041(6) 0.004(5) 0.002(5) -0.008(5)
C24D 0.048(8) 0.048(8) 0.033(6) 0.008(6) 0.011(6) -0.017(6)
C25D 0.036(8) 0.055(8) 0.050(8) 0.004(8) 0.011(7) -0.002(6)
C26D 0.035(6) 0.057(7) 0.046(6) 0.007(6) 0.012(5) -0.004(6)
C27D 0.038(7) 0.039(7) 0.024(5) 0.006(5) 0.009(5) -0.009(6)

loop_
_atom_type_symbol
_atom_type_description
_atom_type_scat_dispersion_real
_atom_type_scat_dispersion_imag
_atom_type_scat_source
C C 0.0033 0.0016 'International Tables Vol C Tables 4.2.6.8 and 6.1.1.4'
H H 0.0000 0.0000 'International Tables Vol C Tables 4.2.6.8 and 6.1.1.4'
F F 0.0171 0.0103 'International Tables Vol C Tables 4.2.6.8 and 6.1.1.4'
N N 0.0061 0.0033 'International Tables Vol C Tables 4.2.6.8 and 6.1.1.4'
O O 0.0106 0.0060 'International Tables Vol C Tables 4.2.6.8 and 6.1.1.4'
S S 0.1246 0.1234 'International Tables Vol C Tables 4.2.6.8 and 6.1.1.4'

loop_
_geom_angle_atom_site_label_1
_geom_angle_atom_site_label_2
_geom_angle_atom_site_label_3
_geom_angle
_geom_angle_site_symmetry_1
_geom_angle_site_symmetry_3
_geom_angle_publ_flag
C2A C1A C5A 118.5(5) . . ?
C2A C1A N2A 121.1(4) . . ?
C5A C1A N2A 120.4(4) . . ?
C1A C2A C3A 119.2(5) . . ?
C1A C2A H2A 120.4 . . ?
C3A C2A H2A 120.4 . . ?
C2A C3A C4A 118.3(4) . . ?
C2A C3A C9A 121.2(5) . . ?
C4A C3A C9A 120.5(5) . . ?
N1A C4A C3A 123.6(4) . . ?
N1A C4A C10A 115.0(4) . . ?
C3A C4A C10A 121.4(4) . . ?
N1A C5A C1A 124.0(5) . . ?
N1A C5A H5A 118.0 . . ?
C1A C5A H5A 118.0 . . ?
N3A C6A N2A 106.7(4) . . ?
N3A C6A S1A 128.2(3) . . ?
N2A C6A S1A 125.1(4) . . ?
N3A C7A C8A 101.8(4) . . ?
N3A C7A C18A 116.9(4) . . ?
C8A C7A C18A 118.8(4) . . ?
N3A C7A C17A 115.5(4) . . ?
C8A C7A C17A 116.0(4) . . ?
C18A C7A C17A 88.6(3) . . ?
O1A C8A N2A 125.8(5) . . ?
O1A C8A C7A 127.9(4) . . ?
N2A C8A C7A 106.3(4) . . ?
F1A C9A F2A 107.8(5) . . ?
F1A C9A F3A 105.5(4) . . ?
F2A C9A F3A 104.9(4) . . ?
F1A C9A C3A 112.8(5) . . ?
F2A C9A C3A 113.8(4) . . ?
F3A C9A C3A 111.3(5) . . ?
N4A C10A C4A 177.6(5) . . ?
C12A C11A C16A 120.8(4) . . ?
C12A C11A N3A 118.8(4) . . ?
C16A C11A N3A 120.4(4) . . ?
C13A C12A C11A 118.7(4) . . ?
C13A C12A H12A 120.7 . . ?
C11A C12A H12A 120.7 . . ?
F4A C13A C12A 119.8(5) . . ?
F4A C13A C14A 116.6(4) . . ?
C12A C13A C14A 123.5(4) . . ?
C12A C13A H131 118.2 . . ?
C14A C13A H131 118.2 . . ?
C13A C14A C15A 116.3(4) . . ?
C13A C14A C20A 120.5(4) . . ?
C15A C14A C20A 123.1(4) . . ?
F41 C15A C16A 119.4(5) . . ?
F41 C15A C14A 118.5(5) . . ?
C16A C15A C14A 122.1(5) . . ?
C16A C15A H15A 119.0 . . ?
C14A C15A H15A 119.0 . . ?
C15A C16A C11A 118.6(4) . . ?
C15A C16A H16A 120.7 . . ?
C11A C16A H16A 120.7 . . ?
C19A C17A C7A 88.9(4) . . ?
C19A C17A H17A 113.8 . . ?
C7A C17A H17A 113.8 . . ?
C19A C17A H17B 113.8 . . ?
C7A C17A H17B 113.8 . . ?
H17A C17A H17B 111.1 . . ?
C19A C18A C7A 88.7(4) . . ?
C19A C18A H18A 113.9 . . ?
C7A C18A H18A 113.9 . . ?
C19A C18A H18B 113.9 . . ?
C7A C18A H18B 113.9 . . ?
H18A C18A H18B 111.1 . . ?
C17A C19A C18A 91.2(4) . . ?
C17A C19A H19A 113.4 . . ?
C18A C19A H19A 113.4 . . ?
C17A C19A H19B 113.4 . . ?
C18A C19A H19B 113.4 . . ?
H19A C19A H19B 110.7 . . ?
O2A C20A N5A 122.9(4) . . ?
O2A C20A C14A 119.6(4) . . ?
N5A C20A C14A 117.4(4) . . ?
N5A C21A H21A 109.5 . . ?
N5A C21A H21B 109.5 . . ?
H21A C21A H21B 109.5 . . ?
N5A C21A H21C 109.5 . . ?
H21A C21A H21C 109.5 . . ?
H21B C21A H21C 109.5 . . ?
C5A N1A C4A 116.5(4) . . ?
C8A N2A C6A 111.9(4) . . ?
C8A N2A C1A 123.8(4) . . ?
C6A N2A C1A 123.6(4) . . ?
C6A N3A C11A 123.5(4) . . ?
C6A N3A C7A 112.4(4) . . ?
C11A N3A C7A 122.9(4) . . ?
C20A N5A C21A 122.6(4) . . ?
C20A N5A H5N 121(3) . . ?
C21A N5A H5N 116(3) . . ?
C2B C1B C5B 120.3(4) . . ?
C2B C1B N2B 121.3(4) . . ?
C5B C1B N2B 118.4(4) . . ?
C1B C2B C3B 117.5(4) . . ?
C1B C2B H2B 121.3 . . ?
C3B C2B H2B 121.3 . . ?
C2B C3B C4B 118.2(5) . . ?
C2B C3B C9B 120.2(5) . . ?
C4B C3B C9B 121.4(5) . . ?
N1B C4B C3B 124.3(4) . . ?
N1B C4B C10B 113.8(5) . . ?
C3B C4B C10B 121.9(5) . . ?
N1B C5B C1B 122.9(5) . . ?
N1B C5B H5B 118.5 . . ?
C1B C5B H5B 118.5 . . ?
N3B C6B N2B 106.1(4) . . ?
N3B C6B S1B 127.4(3) . . ?
N2B C6B S1B 126.6(3) . . ?
N3B C7B C8B 101.1(4) . . ?
N3B C7B C18B 119.4(4) . . ?
C8B C7B C18B 113.9(4) . . ?
N3B C7B C17B 121.0(4) . . ?
C8B C7B C17B 113.6(4) . . ?
C18B C7B C17B 88.6(3) . . ?
O1B C8B N2B 125.3(4) . . ?
O1B C8B C7B 127.7(4) . . ?
N2B C8B C7B 107.0(4) . . ?
F3B C9B F1B 106.8(5) . . ?
F3B C9B F2B 106.5(4) . . ?
F1B C9B F2B 106.8(4) . . ?
F3B C9B C3B 113.5(4) . . ?
F1B C9B C3B 112.3(4) . . ?
F2B C9B C3B 110.6(5) . . ?
N4B C10B C4B 177.1(7) . . ?
C16B C11B C12B 121.0(4) . . ?
C16B C11B N3B 119.3(4) . . ?
C12B C11B N3B 119.7(4) . . ?
C13B C12B C11B 118.2(4) . . ?
C13B C12B H12B 120.9 . . ?
C11B C12B H12B 120.9 . . ?
F4B C13B C12B 117.0(4) . . ?
F4B C13B C14B 120.0(4) . . ?
C12B C13B C14B 122.9(4) . . ?
C12B C13B H132 118.5 . . ?
C14B C13B H132 118.5 . . ?
C13B C14B C15B 116.5(4) . . ?
C13B C14B C20B 121.4(4) . . ?
C15B C14B C20B 122.0(4) . . ?
F42 C15B C14B 122.2(5) . . ?
C16B C15B C14B 122.4(4) . . ?
C16B C15B H15B 118.8 . . ?
C14B C15B H15B 118.8 . . ?
C15B C16B C11B 119.0(4) . . ?
C15B C16B H16B 120.5 . . ?
C11B C16B H16B 120.5 . . ?
C19B C17B C7B 88.4(3) . . ?
C19B C17B H17C 113.9 . . ?
C7B C17B H17C 113.9 . . ?
C19B C17B H17D 113.9 . . ?
C7B C17B H17D 113.9 . . ?
H17C C17B H17D 111.1 . . ?
C19B C18B C7B 88.6(3) . . ?
C19B C18B H18C 113.9 . . ?
C7B C18B H18C 113.9 . . ?
C19B C18B H18D 113.9 . . ?
C7B C18B H18D 113.9 . . ?
H18C C18B H18D 111.1 . . ?
C18B C19B C17B 89.0(3) . . ?
C18B C19B H19C 113.8 . . ?
C17B C19B H19C 113.8 . . ?
C18B C19B H19D 113.8 . . ?
C17B C19B H19D 113.8 . . ?
H19C C19B H19D 111.0 . . ?
O2B C20B N5B 123.7(4) . . ?
O2B C20B C14B 120.7(4) . . ?
N5B C20B C14B 115.5(4) . . ?
N5B C21B H21D 109.5 . . ?
N5B C21B H21E 109.5 . . ?
H21D C21B H21E 109.5 . . ?
N5B C21B H21F 109.5 . . ?
H21D C21B H21F 109.5 . . ?
H21E C21B H21F 109.5 . . ?
C4B N1B C5B 116.7(4) . . ?
C8B N2B C6B 111.6(4) . . ?
C8B N2B C1B 123.5(3) . . ?
C6B N2B C1B 124.9(4) . . ?
C6B N3B C11B 123.1(4) . . ?
C6B N3B C7B 113.9(4) . . ?
C11B N3B C7B 122.8(4) . . ?
C20B N5B C21B 123.7(4) . . ?
C20B N5B H2N 123(4) . . ?
C21B N5B H2N 113(4) . . ?
O3A C22A C23A 122.3(5) . . ?
O3A C22A C27A 122.4(5) . . ?
C23A C22A C27A 115.3(5) . . ?
C22A C23A C24A 110.9(4) . . ?
C22A C23A H23A 109.5 . . ?
C24A C23A H23A 109.5 . . ?
C22A C23A H23B 109.5 . . ?
C24A C23A H23B 109.5 . . ?
H23A C23A H23B 108.0 . . ?
C25A C24A C23A 110.6(4) . . ?
C25A C24A H24A 109.5 . . ?
C23A C24A H24A 109.5 . . ?
C25A C24A H24B 109.5 . . ?
C23A C24A H24B 109.5 . . ?
H24A C24A H24B 108.1 . . ?
C26A C25A C24A 110.3(4) . . ?
C26A C25A H25A 109.6 . . ?
C24A C25A H25A 109.6 . . ?
C26A C25A H25B 109.6 . . ?
C24A C25A H25B 109.6 . . ?
H25A C25A H25B 108.1 . . ?
C25A C26A C27A 111.5(4) . . ?
C25A C26A H26A 109.3 . . ?
C27A C26A H26A 109.3 . . ?
C25A C26A H26B 109.3 . . ?
C27A C26A H26B 109.3 . . ?
H26A C26A H26B 108.0 . . ?
C22A C27A C26A 110.2(4) . . ?
C22A C27A H27A 109.6 . . ?
C26A C27A H27A 109.6 . . ?
C22A C27A H27B 109.6 . . ?
C26A C27A H27B 109.6 . . ?
H27A C27A H27B 108.1 . . ?
O3B C22B C27B 105.5(16) . . ?
O3B C22B C23B 138.3(19) . . ?
C27B C22B C23B 115.5(13) . . ?
C22B C23B C24B 110.4(10) . . ?
C22B C23B H23C 109.6 . . ?
C24B C23B H23C 109.6 . . ?
C22B C23B H23D 109.6 . . ?
C24B C23B H23D 109.6 . . ?
H23C C23B H23D 108.1 . . ?
C23B C24B C25B 112.3(9) . . ?
C23B C24B H24C 109.2 . . ?
C25B C24B H24C 109.2 . . ?
C23B C24B H24D 109.2 . . ?
C25B C24B H24D 109.2 . . ?
H24C C24B H24D 107.9 . . ?
C26B C25B C24B 109.8(9) . . ?
C26B C25B H25C 109.7 . . ?
C24B C25B H25C 109.7 . . ?
C26B C25B H25D 109.7 . . ?
C24B C25B H25D 109.7 . . ?
H25C C25B H25D 108.2 . . ?
C25B C26B C27B 111.9(8) . . ?
C25B C26B H26C 109.2 . . ?
C27B C26B H26C 109.2 . . ?
C25B C26B H26D 109.2 . . ?
C27B C26B H26D 109.2 . . ?
H26C C26B H26D 107.9 . . ?
C22B C27B C26B 110.7(11) . . ?
C22B C27B H27C 109.5 . . ?
C26B C27B H27C 109.5 . . ?
C22B C27B H27D 109.5 . . ?
C26B C27B H27D 109.5 . . ?
H27C C27B H27D 108.1 . . ?
O3D C22D C27D 139(2) . . ?
O3D C22D C23D 104.8(17) . . ?
C27D C22D C23D 114.7(15) . . ?
C22D C23D C24D 108.5(14) . . ?
C22D C23D H23E 110.0 . . ?
C24D C23D H23E 110.0 . . ?
C22D C23D H23F 110.0 . . ?
C24D C23D H23F 110.0 . . ?
H23E C23D H23F 108.4 . . ?
C23D C24D C25D 111.9(10) . . ?
C23D C24D H24E 109.2 . . ?
C25D C24D H24E 109.2 . . ?
C23D C24D H24F 109.2 . . ?
C25D C24D H24F 109.2 . . ?
H24E C24D H24F 107.9 . . ?
C26D C25D C24D 109.4(11) . . ?
C26D C25D H25E 109.8 . . ?
C24D C25D H25E 109.8 . . ?
C26D C25D H25F 109.8 . . ?
C24D C25D H25F 109.8 . . ?
H25E C25D H25F 108.2 . . ?
C25D C26D C27D 112.6(11) . . ?
C25D C26D H26E 109.1 . . ?
C27D C26D H26E 109.1 . . ?
C25D C26D H26F 109.1 . . ?
C27D C26D H26F 109.1 . . ?
H26E C26D H26F 107.8 . . ?
C22D C27D C26D 109.1(12) . . ?
C22D C27D H27E 109.9 . . ?
C26D C27D H27E 109.9 . . ?
C22D C27D H27F 109.9 . . ?
C26D C27D H27F 109.9 . . ?
H27E C27D H27F 108.3 . . ?

loop_
_geom_bond_atom_site_label_1
_geom_bond_atom_site_label_2
_geom_bond_distance
_geom_bond_site_symmetry_2
_geom_bond_publ_flag
C1A C2A 1.368(6) . ?
C1A C5A 1.379(6) . ?
C1A N2A 1.424(6) . ?
C2A C3A 1.373(6) . ?
C2A H2A 0.9500 . ?
C3A C4A 1.378(6) . ?
C3A C9A 1.492(7) . ?
C4A N1A 1.342(6) . ?
C4A C10A 1.462(7) . ?
C5A N1A 1.323(6) . ?
C5A H5A 0.9500 . ?
C6A N3A 1.354(5) . ?
C6A N2A 1.396(5) . ?
C6A S1A 1.645(5) . ?
C7A N3A 1.474(5) . ?
C7A C8A 1.503(6) . ?
C7A C18A 1.540(6) . ?
C7A C17A 1.555(6) . ?
C8A O1A 1.201(5) . ?
C8A N2A 1.394(6) . ?
C9A F1A 1.321(6) . ?
C9A F2A 1.329(6) . ?
C9A F3A 1.373(6) . ?
C10A N4A 1.136(6) . ?
C11A C12A 1.381(6) . ?
C11A C16A 1.383(6) . ?
C11A N3A 1.431(5) . ?
C12A C13A 1.364(6) . ?
C12A H12A 0.9500 . ?
C13A F4A 1.306(6) . ?
C13A C14A 1.376(6) . ?
C13A H131 0.9500 . ?
C14A C15A 1.398(6) . ?
C14A C20A 1.497(6) . ?
C15A F41 1.243(7) . ?
C15A C16A 1.382(6) . ?
C15A H15A 0.9500 . ?
C16A H16A 0.9500 . ?
C17A C19A 1.503(7) . ?
C17A H17A 0.9900 . ?
C17A H17B 0.9900 . ?
C18A C19A 1.523(7) . ?
C18A H18A 0.9900 . ?
C18A H18B 0.9900 . ?
C19A H19A 0.9900 . ?
C19A H19B 0.9900 . ?
C20A O2A 1.228(5) . ?
C20A N5A 1.326(6) . ?
C21A N5A 1.453(6) . ?
C21A H21A 0.9800 . ?
C21A H21B 0.9800 . ?
C21A H21C 0.9800 . ?
N5A H5N 0.77(4) . ?
C1B C2B 1.379(6) . ?
C1B C5B 1.384(6) . ?
C1B N2B 1.424(5) . ?
C2B C3B 1.391(6) . ?
C2B H2B 0.9500 . ?
C3B C4B 1.398(7) . ?
C3B C9B 1.493(7) . ?
C4B N1B 1.329(6) . ?
C4B C10B 1.449(7) . ?
C5B N1B 1.339(6) . ?
C5B H5B 0.9500 . ?
C6B N3B 1.350(5) . ?
C6B N2B 1.400(5) . ?
C6B S1B 1.639(5) . ?
C7B N3B 1.461(5) . ?
C7B C8B 1.503(6) . ?
C7B C18B 1.546(6) . ?
C7B C17B 1.546(6) . ?
C8B O1B 1.217(5) . ?
C8B N2B 1.395(6) . ?
C9B F3B 1.331(6) . ?
C9B F1B 1.334(6) . ?
C9B F2B 1.351(6) . ?
C10B N4B 1.141(6) . ?
C11B C16B 1.381(6) . ?
C11B C12B 1.395(6) . ?
C11B N3B 1.435(5) . ?
C12B C13B 1.375(6) . ?
C12B H12B 0.9500 . ?
C13B F4B 1.353(5) . ?
C13B C14B 1.393(6) . ?
C13B H132 0.9500 . ?
C14B C15B 1.395(6) . ?
C14B C20B 1.500(6) . ?
C15B F42 1.357(8) . ?
C15B C16B 1.375(6) . ?
C15B H15B 0.9500 . ?
C16B H16B 0.9500 . ?
C17B C19B 1.542(6) . ?
C17B H17C 0.9900 . ?
C17B H17D 0.9900 . ?
C18B C19B 1.540(6) . ?
C18B H18C 0.9900 . ?
C18B H18D 0.9900 . ?
C19B H19C 0.9900 . ?
C19B H19D 0.9900 . ?
C20B O2B 1.239(5) . ?
C20B N5B 1.321(6) . ?
C21B N5B 1.447(6) . ?
C21B H21D 0.9800 . ?
C21B H21E 0.9800 . ?
C21B H21F 0.9800 . ?
N5B H2N 0.78(5) . ?
C22A O3A 1.222(5) . ?
C22A C23A 1.489(7) . ?
C22A C27A 1.502(7) . ?
C23A C24A 1.532(7) . ?
C23A H23A 0.9900 . ?
C23A H23B 0.9900 . ?
C24A C25A 1.513(7) . ?
C24A H24A 0.9900 . ?
C24A H24B 0.9900 . ?
C25A C26A 1.507(7) . ?
C25A H25A 0.9900 . ?
C25A H25B 0.9900 . ?
C26A C27A 1.512(7) . ?
C26A H26A 0.9900 . ?
C26A H26B 0.9900 . ?
C27A H27A 0.9900 . ?
C27A H27B 0.9900 . ?
O3B C22B 1.23(4) . ?
C22B C27B 1.503(15) . ?
C22B C23B 1.507(16) . ?
C23B C24B 1.527(12) . ?
C23B H23C 0.9900 . ?
C23B H23D 0.9900 . ?
C24B C25B 1.534(13) . ?
C24B H24C 0.9900 . ?
C24B H24D 0.9900 . ?
C25B C26B 1.514(13) . ?
C25B H25C 0.9900 . ?
C25B H25D 0.9900 . ?
C26B C27B 1.527(12) . ?
C26B H26C 0.9900 . ?
C26B H26D 0.9900 . ?
C27B H27C 0.9900 . ?
C27B H27D 0.9900 . ?
O3D C22D 1.33(4) . ?
C22D C27D 1.501(17) . ?
C22D C23D 1.502(17) . ?
C23D C24D 1.507(13) . ?
C23D H23E 0.9900 . ?
C23D H23F 0.9900 . ?
C24D C25D 1.514(14) . ?
C24D H24E 0.9900 . ?
C24D H24F 0.9900 . ?
C25D C26D 1.508(14) . ?
C25D H25E 0.9900 . ?
C25D H25F 0.9900 . ?
C26D C27D 1.529(13) . ?
C26D H26E 0.9900 . ?
C26D H26F 0.9900 . ?
C27D H27E 0.9900 . ?
C27D H27F 0.9900 . ?

loop_
_geom_hbond_atom_site_label_D
_geom_hbond_atom_site_label_H
_geom_hbond_atom_site_label_A
_geom_hbond_distance_DH
_geom_hbond_distance_HA
_geom_hbond_distance_DA
_geom_hbond_angle_DHA
_geom_hbond_site_symmetry_A
_geom_hbond_publ_flag
N5A H5N O2B 0.77(4) 2.15(4) 2.904(5) 165(4) . yes
N5B H2N O2A 0.78(5) 2.03(5) 2.796(6) 167(5) 4_576 yes
C2A H2A O3B 0.95 2.59 3.37(3) 140 . yes
C19A H19A F4A 0.99 2.32 3.179(7) 144 4_576 yes
C5B H5B O3A 0.95 2.34 3.285(6) 175 . yes
C17B H17C O3B 0.99 2.56 3.54(2) 168 4_576 yes
C21B H21E S1B 0.98 2.85 3.753(5) 154 2_656 yes
C23B H23C O1A 0.99 2.54 3.415(12) 147 . yes

loop_
_geom_torsion_atom_site_label_1
_geom_torsion_atom_site_label_2
_geom_torsion_atom_site_label_3
_geom_torsion_atom_site_label_4
_geom_torsion
_geom_torsion_site_symmetry_1
_geom_torsion_site_symmetry_2
_geom_torsion_site_symmetry_3
_geom_torsion_site_symmetry_4
_geom_torsion_publ_flag
C5A C1A C2A C3A -0.7(7) . . . . ?
N2A C1A C2A C3A 178.9(4) . . . . ?
C1A C2A C3A C4A -0.8(7) . . . . ?
C1A C2A C3A C9A 176.9(5) . . . . ?
C2A C3A C4A N1A 2.4(7) . . . . ?
C9A C3A C4A N1A -175.2(4) . . . . ?
C2A C3A C4A C10A 179.3(4) . . . . ?
C9A C3A C4A C10A 1.7(7) . . . . ?
C2A C1A C5A N1A 0.8(7) . . . . ?
N2A C1A C5A N1A -178.8(4) . . . . ?
N3A C7A C8A O1A 173.3(5) . . . . ?
C18A C7A C8A O1A 43.3(7) . . . . ?
C17A C7A C8A O1A -60.4(7) . . . . ?
N3A C7A C8A N2A -8.7(4) . . . . ?
C18A C7A C8A N2A -138.7(4) . . . . ?
C17A C7A C8A N2A 117.5(4) . . . . ?
C2A C3A C9A F1A 8.2(7) . . . . ?
C4A C3A C9A F1A -174.2(4) . . . . ?
C2A C3A C9A F2A 131.4(5) . . . . ?
C4A C3A C9A F2A -51.0(7) . . . . ?
C2A C3A C9A F3A -110.2(5) . . . . ?
C4A C3A C9A F3A 67.3(6) . . . . ?
C16A C11A C12A C13A -2.1(7) . . . . ?
N3A C11A C12A C13A 179.7(4) . . . . ?
C11A C12A C13A F4A 178.0(4) . . . . ?
C11A C12A C13A C14A 0.9(7) . . . . ?
F4A C13A C14A C15A -176.2(4) . . . . ?
C12A C13A C14A C15A 0.9(7) . . . . ?
F4A C13A C14A C20A 6.8(6) . . . . ?
C12A C13A C14A C20A -176.1(4) . . . . ?
C13A C14A C15A F41 179.3(5) . . . . ?
C20A C14A C15A F41 -3.8(7) . . . . ?
C13A C14A C15A C16A -1.6(6) . . . . ?
C20A C14A C15A C16A 175.2(4) . . . . ?
F41 C15A C16A C11A 179.6(5) . . . . ?
C14A C15A C16A C11A 0.6(7) . . . . ?
C12A C11A C16A C15A 1.4(7) . . . . ?
N3A C11A C16A C15A 179.6(4) . . . . ?
N3A C7A C17A C19A -107.2(5) . . . . ?
C8A C7A C17A C19A 133.8(5) . . . . ?
C18A C7A C17A C19A 12.1(4) . . . . ?
N3A C7A C18A C19A 106.1(5) . . . . ?
C8A C7A C18A C19A -131.1(4) . . . . ?
C17A C7A C18A C19A -12.0(4) . . . . ?
C7A C17A C19A C18A -12.3(4) . . . . ?
C7A C18A C19A C17A 12.4(4) . . . . ?
C13A C14A C20A O2A 42.7(6) . . . . ?
C15A C14A C20A O2A -134.0(5) . . . . ?
C13A C14A C20A N5A -135.4(4) . . . . ?
C15A C14A C20A N5A 47.8(6) . . . . ?
C1A C5A N1A C4A 0.7(6) . . . . ?
C3A C4A N1A C5A -2.3(6) . . . . ?
C10A C4A N1A C5A -179.5(4) . . . . ?
O1A C8A N2A C6A -172.4(4) . . . . ?
C7A C8A N2A C6A 9.6(5) . . . . ?
O1A C8A N2A C1A -1.8(7) . . . . ?
C7A C8A N2A C1A -179.8(4) . . . . ?
N3A C6A N2A C8A -6.1(5) . . . . ?
S1A C6A N2A C8A 174.4(3) . . . . ?
N3A C6A N2A C1A -176.7(4) . . . . ?
S1A C6A N2A C1A 3.9(6) . . . . ?
C2A C1A N2A C8A -66.8(6) . . . . ?
C5A C1A N2A C8A 112.8(5) . . . . ?
C2A C1A N2A C6A 102.7(5) . . . . ?
C5A C1A N2A C6A -77.7(6) . . . . ?
N2A C6A N3A C11A 167.8(4) . . . . ?
S1A C6A N3A C11A -12.8(6) . . . . ?
N2A C6A N3A C7A -0.1(5) . . . . ?
S1A C6A N3A C7A 179.3(3) . . . . ?
C12A C11A N3A C6A -75.9(6) . . . . ?
C16A C11A N3A C6A 105.8(5) . . . . ?
C12A C11A N3A C7A 90.7(5) . . . . ?
C16A C11A N3A C7A -87.5(5) . . . . ?
C8A C7A N3A C6A 5.5(5) . . . . ?
C18A C7A N3A C6A 136.7(4) . . . . ?
C17A C7A N3A C6A -121.1(4) . . . . ?
C8A C7A N3A C11A -162.5(4) . . . . ?
C18A C7A N3A C11A -31.3(6) . . . . ?
C17A C7A N3A C11A 71.0(5) . . . . ?
O2A C20A N5A C21A 4.2(7) . . . . ?
C14A C20A N5A C21A -177.8(4) . . . . ?
C5B C1B C2B C3B 3.0(6) . . . . ?
N2B C1B C2B C3B -176.1(4) . . . . ?
C1B C2B C3B C4B -2.3(6) . . . . ?
C1B C2B C3B C9B 173.3(4) . . . . ?
C2B C3B C4B N1B -0.1(7) . . . . ?
C9B C3B C4B N1B -175.7(4) . . . . ?
C2B C3B C4B C10B 179.3(4) . . . . ?
C9B C3B C4B C10B 3.8(7) . . . . ?
C2B C1B C5B N1B -1.4(7) . . . . ?
N2B C1B C5B N1B 177.8(4) . . . . ?
N3B C7B C8B O1B 175.0(4) . . . . ?
C18B C7B C8B O1B -55.7(6) . . . . ?
C17B C7B C8B O1B 43.8(6) . . . . ?
N3B C7B C8B N2B -6.0(4) . . . . ?
C18B C7B C8B N2B 123.3(4) . . . . ?
C17B C7B C8B N2B -137.2(4) . . . . ?
C2B C3B C9B F3B 126.2(5) . . . . ?
C4B C3B C9B F3B -58.3(6) . . . . ?
C2B C3B C9B F1B 5.0(7) . . . . ?
C4B C3B C9B F1B -179.6(4) . . . . ?
C2B C3B C9B F2B -114.2(5) . . . . ?
C4B C3B C9B F2B 61.3(6) . . . . ?
C16B C11B C12B C13B 0.4(6) . . . . ?
N3B C11B C12B C13B -179.9(4) . . . . ?
C11B C12B C13B F4B 178.7(4) . . . . ?
C11B C12B C13B C14B -0.7(7) . . . . ?
F4B C13B C14B C15B -179.0(4) . . . . ?
C12B C13B C14B C15B 0.5(6) . . . . ?
F4B C13B C14B C20B -0.2(7) . . . . ?
C12B C13B C14B C20B 179.3(4) . . . . ?
C13B C14B C15B F42 171.6(5) . . . . ?
C13B C14B C15B C16B 0.2(6) . . . . ?
C20B C14B C15B C16B -178.6(4) . . . . ?
C14B C15B C16B C11B -0.5(7) . . . . ?
C12B C11B C16B C15B 0.2(6) . . . . ?
N3B C11B C16B C15B -179.4(4) . . . . ?
N3B C7B C17B C19B 141.3(4) . . . . ?
C8B C7B C17B C19B -98.2(4) . . . . ?
C18B C7B C17B C19B 17.4(3) . . . . ?
N3B C7B C18B C19B -142.8(4) . . . . ?
C8B C7B C18B C19B 97.9(4) . . . . ?
C17B C7B C18B C19B -17.5(3) . . . . ?
C7B C18B C19B C17B 17.5(3) . . . . ?
C7B C17B C19B C18B -17.5(3) . . . . ?
C13B C14B C20B O2B -45.5(6) . . . . ?
C15B C14B C20B O2B 133.2(5) . . . . ?
C13B C14B C20B N5B 134.8(4) . . . . ?
C15B C14B C20B N5B -46.4(6) . . . . ?
C3B C4B N1B C5B 1.8(7) . . . . ?
C10B C4B N1B C5B -177.7(4) . . . . ?
C1B C5B N1B C4B -1.0(6) . . . . ?
O1B C8B N2B C6B -174.2(4) . . . . ?
C7B C8B N2B C6B 6.7(5) . . . . ?
O1B C8B N2B C1B 7.0(7) . . . . ?
C7B C8B N2B C1B -172.1(4) . . . . ?
N3B C6B N2B C8B -4.4(5) . . . . ?
S1B C6B N2B C8B 176.0(3) . . . . ?
N3B C6B N2B C1B 174.4(4) . . . . ?
S1B C6B N2B C1B -5.2(6) . . . . ?
C2B C1B N2B C8B -129.1(4) . . . . ?
C5B C1B N2B C8B 51.7(6) . . . . ?
C2B C1B N2B C6B 52.3(6) . . . . ?
C5B C1B N2B C6B -126.9(4) . . . . ?
N2B C6B N3B C11B 175.1(3) . . . . ?
S1B C6B N3B C11B -5.3(6) . . . . ?
N2B C6B N3B C7B 0.1(5) . . . . ?
S1B C6B N3B C7B 179.7(3) . . . . ?
C16B C11B N3B C6B -81.2(5) . . . . ?
C12B C11B N3B C6B 99.1(5) . . . . ?
C16B C11B N3B C7B 93.3(5) . . . . ?
C12B C11B N3B C7B -86.4(5) . . . . ?
C8B C7B N3B C6B 3.6(5) . . . . ?
C18B C7B N3B C6B -122.1(4) . . . . ?
C17B C7B N3B C6B 130.1(4) . . . . ?
C8B C7B N3B C11B -171.3(4) . . . . ?
C18B C7B N3B C11B 62.9(5) . . . . ?
C17B C7B N3B C11B -44.9(6) . . . . ?
O2B C20B N5B C21B -3.3(7) . . . . ?
C14B C20B N5B C21B 176.3(4) . . . . ?
O3A C22A C23A C24A -125.6(5) . . . . ?
C27A C22A C23A C24A 51.2(6) . . . . ?
C22A C23A C24A C25A -53.2(6) . . . . ?
C23A C24A C25A C26A 57.8(6) . . . . ?
C24A C25A C26A C27A -59.1(6) . . . . ?
O3A C22A C27A C26A 125.2(5) . . . . ?
C23A C22A C27A C26A -51.6(6) . . . . ?
C25A C26A C27A C22A 54.5(6) . . . . ?
O3B C22B C23B C24B 119(3) . . . . ?
C27B C22B C23B C24B -50.8(19) . . . . ?
C22B C23B C24B C25B 52.6(15) . . . . ?
C23B C24B C25B C26B -56.8(14) . . . . ?
C24B C25B C26B C27B 57.1(13) . . . . ?
O3B C22B C27B C26B -121(2) . . . . ?
C23B C22B C27B C26B 51.4(18) . . . . ?
C25B C26B C27B C22B -54.0(14) . . . . ?
O3D C22D C23D C24D 113(3) . . . . ?
C27D C22D C23D C24D -56(2) . . . . ?
C22D C23D C24D C25D 57.6(16) . . . . ?
C23D C24D C25D C26D -58.5(17) . . . . ?
C24D C25D C26D C27D 56.1(17) . . . . ?
O3D C22D C27D C26D -111(4) . . . . ?
C23D C22D C27D C26D 54(2) . . . . ?
C25D C26D C27D C22D -53.3(18) . . . . ?
